data_4324363
loop_
_publ_author_name
'Kelly J. Kilpin'
'Martin L. Gower'
'Shane G. Telfer'
'Geoffrey B. Jameson'
'James D. Crowley'

_publ_section_title
;
 Toward the Self-Assembly of Metal-Organic Nanotubes Using Metal-Metal and
 \p-Stacking Interactions: Bis(pyridylethynyl) Silver(I)
 Metallo-macrocycles and Coordination Polymers
;
_journal_name_full 'Inorganic Chemistry'
_journal_page_first 1123
_journal_page_last 1134
_journal_paper_doi 10.1021/ic1020059
_journal_volume 50
_journal_year 2011
_chemical_formula_sum 'C42 H32 Ag2 Cl2 N6 O9'
_chemical_formula_weight 1051.38
_chemical_name_systematic
; 
 ? 
;
_space_group_IT_number 14
_symmetry_cell_setting monoclinic
_symmetry_space_group_name_Hall '-P 2yn'
_symmetry_space_group_name_H-M 'P 1 21/n 1'
_atom_sites_solution_hydrogens geom
_atom_sites_solution_primary direct
_atom_sites_solution_secondary difmap
_audit_creation_method SHELXL-97
_cell_angle_alpha 90.00
_cell_angle_beta 97.151(5)
_cell_angle_gamma 90.00
_cell_formula_units_Z 2
_cell_length_a 9.5050(10)
_cell_length_b 13.797(2)
_cell_length_c 16.3534(17)
_cell_measurement_temperature 93(2)
_cell_volume 2127.9(4)
_computing_structure_refinement 'SHELXL-97 (Sheldrick, 1997)'
_computing_structure_solution 'SHELXS-97 (Sheldrick, 1990)'
_diffrn_ambient_temperature 93(2)
_diffrn_measured_fraction_theta_full 0.984
_diffrn_measured_fraction_theta_max 0.984
_diffrn_radiation_monochromator graphite
_diffrn_radiation_source 'fine-focus sealed tube'
_diffrn_radiation_type MoK\a
_diffrn_radiation_wavelength 0.71073
_diffrn_reflns_av_R_equivalents 0.0480
_diffrn_reflns_av_sigmaI/netI 0.0535
_diffrn_reflns_limit_h_max 11
_diffrn_reflns_limit_h_min -11
_diffrn_reflns_limit_k_max 12
_diffrn_reflns_limit_k_min -16
_diffrn_reflns_limit_l_max 19
_diffrn_reflns_limit_l_min -19
_diffrn_reflns_number 11963
_diffrn_reflns_theta_full 24.71
_diffrn_reflns_theta_max 24.71
_diffrn_reflns_theta_min 4.10
_exptl_absorpt_coefficient_mu 1.108
_exptl_absorpt_correction_T_max 0.8973
_exptl_absorpt_correction_T_min 0.5912
_exptl_crystal_density_diffrn 1.641
_exptl_crystal_F_000 1052
_exptl_crystal_size_max 0.53
_exptl_crystal_size_mid 0.15
_exptl_crystal_size_min 0.10
_refine_diff_density_max 3.660
_refine_diff_density_min -1.041
_refine_diff_density_rms 0.210
_refine_ls_extinction_coef 0.0032(9)
_refine_ls_extinction_expression Fc^*^=kFc[1+0.001xFc^2^\l^3^/sin(2\q)]^-1/4^
_refine_ls_extinction_method SHELXL
_refine_ls_goodness_of_fit_ref 1.508
_refine_ls_hydrogen_treatment mixed
_refine_ls_matrix_type full
_refine_ls_number_parameters 299
_refine_ls_number_reflns 3572
_refine_ls_number_restraints 21
_refine_ls_restrained_S_all 1.504
_refine_ls_R_factor_all 0.0868
_refine_ls_R_factor_gt 0.0770
_refine_ls_shift/su_max 0.000
_refine_ls_shift/su_mean 0.000
_refine_ls_structure_factor_coef Fsqd
_refine_ls_weighting_details 'calc w=1/[\s^2^(Fo^2^)+(0.0465P)^2^+25.6950P] where P=(Fo^2^+2Fc^2^)/3'
_refine_ls_weighting_scheme calc
_refine_ls_wR_factor_gt 0.2086
_refine_ls_wR_factor_ref 0.2130
_reflns_number_gt 3058
_reflns_number_total 3572
_reflns_threshold_expression >2sigma(I)
_cod_data_source_file ic1020059_si_002_2.cif
_cod_data_source_block kk302
_cod_original_cell_volume 2128.0(5)
_cod_database_code 4324363

loop_
_symmetry_equiv_pos_as_xyz
'x, y, z'
'-x+1/2, y+1/2, -z+1/2'
'-x, -y, -z'
'x-1/2, -y-1/2, z-1/2'

loop_
_atom_site_label
_atom_site_type_symbol
_atom_site_fract_x
_atom_site_fract_y
_atom_site_fract_z
_atom_site_U_iso_or_equiv
_atom_site_adp_type
_atom_site_occupancy
_atom_site_symmetry_multiplicity
_atom_site_calc_flag
_atom_site_refinement_flags
C1 C 0.4168(10) 0.1723(8) 0.2599(6) 0.024(2) Uani 1 1 d .
H1 H 0.3380 0.2101 0.2714 0.029 Uiso 1 1 calc R
C2 C 0.5042(11) 0.0329(8) 0.2100(7) 0.029(3) Uani 1 1 d .
H2 H 0.4888 -0.0293 0.1855 0.034 Uiso 1 1 calc R
C3 C 0.6414(12) 0.0637(9) 0.2309(9) 0.042(3) Uani 1 1 d .
H3 H 0.7185 0.0238 0.2201 0.050 Uiso 1 1 calc R
C4 C 0.6662(12) 0.1531(9) 0.2676(7) 0.037(3) Uani 1 1 d .
H4 H 0.7602 0.1760 0.2823 0.044 Uiso 1 1 calc R
C5 C 0.5503(11) 0.2089(8) 0.2826(6) 0.023(2) Uani 1 1 d .
C6 C 0.5712(11) 0.3011(8) 0.3235(6) 0.023(2) Uani 1 1 d .
C7 C 0.5914(10) 0.3764(8) 0.3588(6) 0.024(2) Uani 1 1 d .
C8 C 0.6211(11) 0.4642(7) 0.4052(6) 0.020(2) Uani 1 1 d .
C9 C 0.7484(11) 0.4733(8) 0.4575(6) 0.024(2) Uani 1 1 d .
H9 H 0.8161 0.4223 0.4626 0.028 Uiso 1 1 calc R
C10 C 0.7730(13) 0.5574(9) 0.5010(7) 0.034(3) Uani 1 1 d .
H10 H 0.8594 0.5659 0.5363 0.041 Uiso 1 1 calc R
C11 C 0.6716(13) 0.6307(8) 0.4938(6) 0.033(3) Uani 1 1 d .
H11 H 0.6881 0.6893 0.5240 0.039 Uiso 1 1 calc R
C12 C 0.5469(13) 0.6172(8) 0.4422(7) 0.031(3) Uani 1 1 d .
C13 C 0.4352(13) 0.6885(8) 0.4321(6) 0.030(3) Uani 1 1 d .
C14 C 0.3438(13) 0.7465(8) 0.4255(6) 0.031(3) Uani 1 1 d .
C15 C 0.2320(12) 0.8180(8) 0.4094(6) 0.028(2) Uani 1 1 d .
C16 C 0.1220(15) 0.8276(9) 0.4562(7) 0.040(3) Uani 1 1 d .
H16 H 0.1149 0.7860 0.5018 0.048 Uiso 1 1 calc R
C17 C 0.0224(15) 0.8987(9) 0.4354(8) 0.045(3) Uani 1 1 d .
H17 H -0.0545 0.9068 0.4667 0.054 Uiso 1 1 calc R
C18 C 0.0350(13) 0.9582(8) 0.3686(7) 0.031(3) Uani 1 1 d .
H18 H -0.0350 1.0065 0.3543 0.037 Uiso 1 1 calc R
C19 C 0.2391(12) 0.8808(8) 0.3438(6) 0.028(2) Uani 1 1 d .
H19 H 0.3157 0.8742 0.3120 0.033 Uiso 1 1 calc R
N1 N 0.3906(9) 0.0865(6) 0.2226(5) 0.025(2) Uani 1 1 d .
N2 N 0.5186(10) 0.5345(6) 0.3969(5) 0.024(2) Uani 1 1 d .
N3 N 0.1434(10) 0.9501(6) 0.3233(6) 0.028(2) Uani 1 1 d .
Ag1 Ag 0.16408(8) 0.03310(6) 0.20203(5) 0.0221(3) Uani 1 1 d .
O1 O 0.3708(8) 0.6880(6) 0.0858(4) 0.0298(17) Uani 1 1 d .
O2 O 0.4748(8) 0.6850(6) 0.2245(4) 0.0333(19) Uani 1 1 d .
O3 O 0.5593(8) 0.7936(5) 0.1308(4) 0.0288(17) Uani 1 1 d .
O4 O 0.3353(7) 0.8177(5) 0.1738(4) 0.0250(16) Uani 1 1 d .
Cl1 Cl 0.4352(2) 0.74606(18) 0.15398(14) 0.0195(6) Uani 1 1 d .
C101 C 0.679(3) 0.8525(17) 0.3641(17) 0.044(6) Uani 0.50 1 d PD
H10A H 0.7713 0.8239 0.3835 0.067 Uiso 0.50 1 calc PR
H10B H 0.6834 0.8850 0.3112 0.067 Uiso 0.50 1 calc PR
H10C H 0.6068 0.8014 0.3571 0.067 Uiso 0.50 1 calc PR
C102 C 0.640(2) 0.926(2) 0.4273(17) 0.051(7) Uani 0.50 1 d PD
H10D H 0.6390 0.8937 0.4812 0.062 Uiso 0.50 1 calc PR
H10E H 0.7127 0.9778 0.4341 0.062 Uiso 0.50 1 calc PR
O101 O 0.5075(15) 0.9676(11) 0.4031(10) 0.042(4) Uani 0.50 1 d PD
C103 C 0.469(3) 1.0454(16) 0.4494(14) 0.044(6) Uani 0.50 1 d PDU
H10F H 0.3819 1.0755 0.4207 0.052 Uiso 0.50 1 calc PR
H10G H 0.5452 1.0947 0.4535 0.052 Uiso 0.50 1 calc PR
C104 C 0.442(3) 1.016(2) 0.5359(15) 0.055(7) Uani 0.50 1 d PDU
H10H H 0.4151 1.0727 0.5659 0.082 Uiso 0.50 1 calc PR
H10I H 0.5290 0.9873 0.5651 0.082 Uiso 0.50 1 calc PR
H10J H 0.3658 0.9676 0.5322 0.082 Uiso 0.50 1 calc PR

loop_
_atom_site_aniso_label
_atom_site_aniso_U_11
_atom_site_aniso_U_22
_atom_site_aniso_U_33
_atom_site_aniso_U_23
_atom_site_aniso_U_13
_atom_site_aniso_U_12
C1 0.020(5) 0.026(6) 0.028(5) 0.000(5) 0.007(4) 0.003(4)
C2 0.030(6) 0.018(6) 0.037(6) -0.016(5) 0.003(5) -0.003(5)
C3 0.021(6) 0.034(7) 0.072(9) -0.028(7) 0.015(6) 0.000(5)
C4 0.032(6) 0.036(7) 0.044(7) -0.021(6) 0.012(5) -0.005(5)
C5 0.025(5) 0.019(6) 0.023(5) -0.005(4) -0.002(4) -0.005(4)
C6 0.025(5) 0.015(6) 0.028(5) -0.004(5) -0.002(4) 0.001(4)
C7 0.017(5) 0.025(6) 0.029(5) 0.001(5) -0.002(4) 0.001(4)
C8 0.030(5) 0.014(5) 0.018(5) 0.006(4) 0.008(4) 0.000(4)
C9 0.028(5) 0.017(6) 0.024(5) -0.001(4) -0.003(4) 0.000(4)
C10 0.035(6) 0.028(7) 0.036(6) -0.005(5) -0.008(5) -0.005(5)
C11 0.051(7) 0.018(6) 0.025(5) -0.004(5) -0.008(5) -0.005(5)
C12 0.046(7) 0.016(6) 0.031(6) 0.003(5) 0.004(5) 0.002(5)
C13 0.049(7) 0.015(6) 0.023(5) -0.002(4) -0.002(5) 0.003(5)
C14 0.053(7) 0.019(6) 0.020(5) 0.002(4) 0.004(5) 0.001(6)
C15 0.045(7) 0.013(6) 0.025(5) -0.002(4) 0.005(5) 0.001(5)
C16 0.073(9) 0.018(6) 0.033(6) 0.005(5) 0.022(6) 0.003(6)
C17 0.061(8) 0.027(7) 0.053(8) 0.003(6) 0.031(7) 0.008(6)
C18 0.046(7) 0.014(6) 0.034(6) 0.002(5) 0.016(5) 0.004(5)
C19 0.044(6) 0.023(6) 0.018(5) -0.005(4) 0.009(4) 0.001(5)
N1 0.022(4) 0.021(5) 0.032(5) -0.004(4) 0.006(4) -0.007(4)
N2 0.056(6) 0.005(4) 0.008(4) -0.001(3) -0.005(4) 0.001(4)
N3 0.031(5) 0.016(5) 0.036(5) -0.004(4) 0.002(4) 0.001(4)
Ag1 0.0221(5) 0.0200(5) 0.0226(5) 0.0033(3) -0.0028(3) -0.0036(3)
O1 0.033(4) 0.027(4) 0.028(4) -0.005(3) -0.003(3) 0.001(3)
O2 0.034(4) 0.034(5) 0.030(4) 0.010(4) -0.003(3) -0.001(4)
O3 0.028(4) 0.022(4) 0.038(4) 0.001(3) 0.011(3) -0.004(3)
O4 0.026(4) 0.022(4) 0.028(4) -0.003(3) 0.006(3) 0.005(3)
Cl1 0.0203(11) 0.0166(13) 0.0215(11) 0.0002(10) 0.0017(9) -0.0007(10)
C101 0.039(14) 0.023(14) 0.071(18) 0.005(13) 0.007(12) 0.001(11)
C102 0.040(15) 0.039(16) 0.067(18) -0.013(14) -0.025(13) 0.002(13)
O101 0.021(8) 0.028(10) 0.073(13) -0.001(9) -0.015(8) 0.003(7)
C103 0.047(7) 0.042(8) 0.043(7) -0.001(5) 0.007(5) -0.001(5)
C104 0.058(9) 0.054(9) 0.052(8) -0.002(5) 0.005(5) 0.000(5)

loop_
_atom_type_symbol
_atom_type_description
_atom_type_scat_dispersion_real
_atom_type_scat_dispersion_imag
_atom_type_scat_source
C C 0.0033 0.0016 'International Tables Vol C Tables 4.2.6.8 and 6.1.1.4'
H H 0.0000 0.0000 'International Tables Vol C Tables 4.2.6.8 and 6.1.1.4'
N N 0.0061 0.0033 'International Tables Vol C Tables 4.2.6.8 and 6.1.1.4'
O O 0.0106 0.0060 'International Tables Vol C Tables 4.2.6.8 and 6.1.1.4'
Cl Cl 0.1484 0.1585 'International Tables Vol C Tables 4.2.6.8 and 6.1.1.4'
Ag Ag -0.8971 1.1015 'International Tables Vol C Tables 4.2.6.8 and 6.1.1.4'

loop_
_geom_angle_atom_site_label_1
_geom_angle_atom_site_label_2
_geom_angle_atom_site_label_3
_geom_angle
_geom_angle_site_symmetry_1
_geom_angle_site_symmetry_3
N1 C1 C5 124.1(10) . .
N1 C1 H1 118.0 . .
C5 C1 H1 118.0 . .
N1 C2 C3 123.1(10) . .
N1 C2 H2 118.4 . .
C3 C2 H2 118.4 . .
C2 C3 C4 119.4(11) . .
C2 C3 H3 120.3 . .
C4 C3 H3 120.3 . .
C3 C4 C5 118.4(11) . .
C3 C4 H4 120.8 . .
C5 C4 H4 120.8 . .
C1 C5 C4 118.3(10) . .
C1 C5 C6 121.3(10) . .
C4 C5 C6 120.3(9) . .
C7 C6 C5 178.3(11) . .
C6 C7 C8 176.5(11) . .
N2 C8 C9 123.3(9) . .
N2 C8 C7 117.0(9) . .
C9 C8 C7 119.7(9) . .
C10 C9 C8 118.2(10) . .
C10 C9 H9 120.9 . .
C8 C9 H9 120.9 . .
C9 C10 C11 120.1(10) . .
C9 C10 H10 119.9 . .
C11 C10 H10 119.9 . .
C12 C11 C10 119.2(10) . .
C12 C11 H11 120.4 . .
C10 C11 H11 120.4 . .
N2 C12 C11 122.6(11) . .
N2 C12 C13 114.5(10) . .
C11 C12 C13 122.9(10) . .
C14 C13 C12 178.7(12) . .
C13 C14 C15 174.8(11) . .
C16 C15 C19 118.9(11) . .
C16 C15 C14 123.6(10) . .
C19 C15 C14 117.5(10) . .
C17 C16 C15 118.5(11) . .
C17 C16 H16 120.8 . .
C15 C16 H16 120.8 . .
C16 C17 C18 119.6(11) . .
C16 C17 H17 120.2 . .
C18 C17 H17 120.2 . .
N3 C18 C17 122.1(11) . .
N3 C18 H18 118.9 . .
C17 C18 H18 118.9 . .
N3 C19 C15 123.0(10) . .
N3 C19 H19 118.5 . .
C15 C19 H19 118.5 . .
C1 N1 C2 116.6(9) . .
C1 N1 Ag1 118.3(7) . .
C2 N1 Ag1 124.4(7) . .
C12 N2 C8 116.6(9) . .
C12 N2 Ag1 119.0(7) . 2
C8 N2 Ag1 123.2(6) . 2
C19 N3 C18 117.8(10) . .
C19 N3 Ag1 116.2(7) . 1_565
C18 N3 Ag1 125.5(7) . 1_565
N2 Ag1 N1 138.5(3) 2_545 .
N2 Ag1 N3 119.0(3) 2_545 1_545
N1 Ag1 N3 102.4(3) . 1_545
O4 Cl1 O2 109.6(5) . .
O4 Cl1 O3 109.4(4) . .
O2 Cl1 O3 109.7(5) . .
O4 Cl1 O1 109.1(4) . .
O2 Cl1 O1 109.7(5) . .
O3 Cl1 O1 109.3(4) . .
C102 C101 H10A 109.5 . .
C102 C101 H10B 109.5 . .
H10A C101 H10B 109.5 . .
C102 C101 H10C 109.5 . .
H10A C101 H10C 109.5 . .
H10B C101 H10C 109.5 . .
O101 C102 C101 111.5(16) . .
O101 C102 H10D 109.3 . .
C101 C102 H10D 109.3 . .
O101 C102 H10E 109.3 . .
C101 C102 H10E 109.3 . .
H10D C102 H10E 108.0 . .
C103 O101 C102 116.9(17) . .
O101 C103 C104 112.5(17) . .
O101 C103 H10F 109.1 . .
C104 C103 H10F 109.1 . .
O101 C103 H10G 109.1 . .
C104 C103 H10G 109.1 . .
H10F C103 H10G 107.8 . .
C103 C104 H10H 109.5 . .
C103 C104 H10I 109.5 . .
H10H C104 H10I 109.5 . .
C103 C104 H10J 109.5 . .
H10H C104 H10J 109.5 . .
H10I C104 H10J 109.5 . .

loop_
_geom_bond_atom_site_label_1
_geom_bond_atom_site_label_2
_geom_bond_distance
_geom_bond_site_symmetry_2
C1 N1 1.341(14) .
C1 C5 1.374(14) .
C1 H1 0.9500 .
C2 N1 1.346(14) .
C2 C3 1.374(16) .
C2 H2 0.9500 .
C3 C4 1.379(17) .
C3 H3 0.9500 .
C4 C5 1.390(15) .
C4 H4 0.9500 .
C5 C6 1.440(15) .
C6 C7 1.192(15) .
C7 C8 1.439(15) .
C8 N2 1.369(13) .
C8 C9 1.398(14) .
C9 C10 1.367(15) .
C9 H9 0.9500 .
C10 C11 1.391(17) .
C10 H10 0.9500 .
C11 C12 1.380(16) .
C11 H11 0.9500 .
C12 N2 1.369(14) .
C12 C13 1.442(16) .
C13 C14 1.176(16) .
C14 C15 1.450(16) .
C15 C16 1.378(16) .
C15 C19 1.387(15) .
C16 C17 1.376(18) .
C16 H16 0.9500 .
C17 C18 1.384(16) .
C17 H17 0.9500 .
C18 N3 1.347(14) .
C18 H18 0.9500 .
C19 N3 1.333(14) .
C19 H19 0.9500 .
N1 Ag1 2.261(8) .
N2 Ag1 2.221(8) 2
N3 Ag1 2.319(9) 1_565
Ag1 N2 2.221(8) 2_545
Ag1 N3 2.319(9) 1_545
O1 Cl1 1.446(7) .
O2 Cl1 1.440(8) .
O3 Cl1 1.441(7) .
O4 Cl1 1.436(7) .
C101 C102 1.53(3) .
C101 H10A 0.9800 .
C101 H10B 0.9800 .
C101 H10C 0.9800 .
C102 O101 1.39(2) .
C102 H10D 0.9900 .
C102 H10E 0.9900 .
O101 C103 1.39(2) .
C103 C104 1.52(3) .
C103 H10F 0.9900 .
C103 H10G 0.9900 .
C104 H10H 0.9800 .
C104 H10I 0.9800 .
C104 H10J 0.9800 .
